data_7208886
loop_
_publ_author_name
'Macksasitorn, Sarist'
'Hu, Yang'
'Stork, Jay R.'

_publ_section_title
;
 Homoconjugated 4-aminopyridine salts: influence of anions on network
 topology
;
_journal_issue 9
_journal_name_full CrystEngComm
_journal_page_first 1698
_journal_paper_doi 10.1039/c2ce26107c
_journal_volume 15
_journal_year 2013
_chemical_formula_moiety 'C5 H7 N2, C5 H6 N2, B F4'
_chemical_formula_sum 'C10 H13 B F4 N4'
_chemical_formula_weight 276.05
_chemical_name_common '4-aminopyridinium hemi(tetrafluoroborate)'
_chemical_name_systematic
;
?
;
_space_group_IT_number 14
_symmetry_cell_setting monoclinic
_symmetry_space_group_name_Hall '-P 2ybc'
_symmetry_space_group_name_H-M 'P 1 21/c 1'
_atom_sites_solution_hydrogens geom
_atom_sites_solution_primary direct
_atom_sites_solution_secondary difmap
_audit_creation_method SHELXL-97
_cell_angle_alpha 90.00
_cell_angle_beta 100.090(2)
_cell_angle_gamma 90.00
_cell_formula_units_Z 8
_cell_length_a 15.107(2)
_cell_length_b 9.1347(14)
_cell_length_c 19.186(3)
_cell_measurement_reflns_used 4498
_cell_measurement_temperature 100(2)
_cell_measurement_theta_max 28.2
_cell_measurement_theta_min 2.74
_cell_volume 2606.7(7)
_computing_cell_refinement 'SAINT (Bruker, 2008)'
_computing_data_collection 'Apex2 (Bruker, 2009)'
_computing_data_reduction 'SAINT (Bruker, 2008)'
_computing_publication_material 'SHELXL97 (Sheldrick, 2008)'
_computing_structure_refinement 'SHELXL-97 (Sheldrick, 1997)'
_computing_structure_solution 'SHELXS-97 (Sheldrick, 1990)'
_diffrn_ambient_temperature 100(2)
_diffrn_detector_area_resol_mean 8.3
_diffrn_measured_fraction_theta_full 0.999
_diffrn_measured_fraction_theta_max 0.966
_diffrn_measurement_device_type 'Bruker SMART Apex'
_diffrn_measurement_method \w
_diffrn_radiation_monochromator graphite
_diffrn_radiation_source 'fine-focus sealed tube'
_diffrn_radiation_type MoK\a
_diffrn_radiation_wavelength 0.71073
_diffrn_reflns_av_R_equivalents 0.0290
_diffrn_reflns_av_sigmaI/netI 0.0328
_diffrn_reflns_limit_h_max 21
_diffrn_reflns_limit_h_min -21
_diffrn_reflns_limit_k_max 12
_diffrn_reflns_limit_k_min -12
_diffrn_reflns_limit_l_max 27
_diffrn_reflns_limit_l_min -27
_diffrn_reflns_number 23914
_diffrn_reflns_theta_full 25.00
_diffrn_reflns_theta_max 30.32
_diffrn_reflns_theta_min 1.37
_exptl_absorpt_coefficient_mu 0.127
_exptl_absorpt_correction_T_max 0.9689
_exptl_absorpt_correction_T_min 0.9334
_exptl_absorpt_correction_type multi-scan
_exptl_absorpt_process_details 'SADABS (Sheldrick, 2008)'
_exptl_crystal_colour colorless
_exptl_crystal_density_diffrn 1.407
_exptl_crystal_density_method 'not measured'
_exptl_crystal_description block
_exptl_crystal_F_000 1136
_exptl_crystal_size_max 0.55
_exptl_crystal_size_mid 0.41
_exptl_crystal_size_min 0.25
_refine_diff_density_max 0.566
_refine_diff_density_min -0.416
_refine_diff_density_rms 0.042
_refine_ls_extinction_method none
_refine_ls_goodness_of_fit_ref 1.043
_refine_ls_hydrogen_treatment mixed
_refine_ls_matrix_type full
_refine_ls_number_parameters 427
_refine_ls_number_reflns 7564
_refine_ls_number_restraints 8
_refine_ls_restrained_S_all 1.053
_refine_ls_R_factor_all 0.0817
_refine_ls_R_factor_gt 0.0472
_refine_ls_shift/su_max 0.001
_refine_ls_shift/su_mean 0.000
_refine_ls_structure_factor_coef Fsqd
_refine_ls_weighting_details 'calc w=1/[\s^2^(Fo^2^)+(0.0452P)^2^+0.7831P] where P=(Fo^2^+2Fc^2^)/3'
_refine_ls_weighting_scheme calc
_refine_ls_wR_factor_gt 0.1077
_refine_ls_wR_factor_ref 0.1232
_reflns_number_gt 5021
_reflns_number_total 7564
_reflns_threshold_expression >2\s(I)
_cod_data_source_file c2ce26107c.txt
_cod_data_source_block '[(4-AP)2H]BF4'
_cod_original_sg_symbol_H-M 'P 21/c'
_cod_database_code 7208886

loop_
_symmetry_equiv_pos_as_xyz
'x, y, z'
'-x, y+1/2, -z+1/2'
'-x, -y, -z'
'x, -y-1/2, z-1/2'

loop_
_atom_site_label
_atom_site_type_symbol
_atom_site_fract_x
_atom_site_fract_y
_atom_site_fract_z
_atom_site_U_iso_or_equiv
_atom_site_adp_type
_atom_site_occupancy
_atom_site_symmetry_multiplicity
_atom_site_calc_flag
_atom_site_refinement_flags
_atom_site_disorder_assembly
_atom_site_disorder_group
C1 C 0.09994(10) 0.49016(18) 0.13877(8) 0.0357(3) Uani 1 1 d . . .
H1 H 0.1286 0.5607 0.1715 0.043 Uiso 1 1 calc R . .
C2 C 0.01071(10) 0.50402(17) 0.11296(8) 0.0343(3) Uani 1 1 d . . .
H2 H -0.0225 0.5826 0.1281 0.041 Uiso 1 1 calc R . .
C3 C -0.03229(9) 0.40151(17) 0.06374(7) 0.0309(3) Uani 1 1 d . . .
C4 C 0.02052(10) 0.28620(16) 0.04425(7) 0.0303(3) Uani 1 1 d . . .
H4 H -0.0058 0.2140 0.0114 0.036 Uiso 1 1 calc R . .
C5 C 0.10917(10) 0.27911(17) 0.07273(7) 0.0323(3) Uani 1 1 d . . .
H5 H 0.1442 0.2010 0.0594 0.039 Uiso 1 1 calc R . .
C6 C 0.37027(11) 0.28546(19) 0.21478(8) 0.0379(4) Uani 1 1 d . . .
H6 H 0.3365 0.2222 0.2394 0.046 Uiso 1 1 calc R . .
C7 C 0.46193(10) 0.28357(18) 0.23316(8) 0.0364(3) Uani 1 1 d . . .
H7 H 0.4903 0.2214 0.2701 0.044 Uiso 1 1 calc R . .
C8 C 0.51352(10) 0.37363(17) 0.19720(8) 0.0339(3) Uani 1 1 d . . .
C9 C 0.46709(11) 0.46303(17) 0.14419(9) 0.0387(4) Uani 1 1 d . . .
H9 H 0.4989 0.5266 0.1181 0.046 Uiso 1 1 calc R . .
C10 C 0.37532(11) 0.45818(17) 0.13023(9) 0.0396(4) Uani 1 1 d . . .
H10 H 0.3450 0.5206 0.0942 0.048 Uiso 1 1 calc R . .
C11 C 0.63080(10) 0.20411(18) 0.04470(8) 0.0363(4) Uani 1 1 d . . .
H11 H 0.6679 0.2636 0.0211 0.044 Uiso 1 1 calc R . .
C12 C 0.54002(9) 0.21590(17) 0.02673(7) 0.0310(3) Uani 1 1 d . . .
H12 H 0.5142 0.2829 -0.0090 0.037 Uiso 1 1 calc R . .
C13 C 0.48435(9) 0.12839(15) 0.06124(7) 0.0248(3) Uani 1 1 d . . .
C14 C 0.52682(9) 0.03135(15) 0.11345(7) 0.0281(3) Uani 1 1 d . . .
H14 H 0.4919 -0.0299 0.1381 0.034 Uiso 1 1 calc R . .
C15 C 0.61809(10) 0.02557(17) 0.12842(8) 0.0328(3) Uani 1 1 d . . .
H15 H 0.6463 -0.0406 0.1637 0.039 Uiso 1 1 calc R . .
C16 C 0.90236(10) -0.01464(17) 0.11799(8) 0.0328(3) Uani 1 1 d . . .
H16 H 0.8764 -0.0851 0.0841 0.039 Uiso 1 1 calc R . .
C17 C 0.99176(9) -0.02827(16) 0.14612(7) 0.0294(3) Uani 1 1 d . . .
H17 H 1.0264 -0.1053 0.1312 0.035 Uiso 1 1 calc R . .
C18 C 1.03156(9) 0.07287(16) 0.19720(7) 0.0279(3) Uani 1 1 d . . .
C19 C 0.97653(10) 0.18447(16) 0.21503(7) 0.0301(3) Uani 1 1 d . . .
H19 H 1.0003 0.2565 0.2489 0.036 Uiso 1 1 calc R . .
C20 C 0.88797(10) 0.18942(17) 0.18333(8) 0.0332(3) Uani 1 1 d . . .
H20 H 0.8518 0.2666 0.1961 0.040 Uiso 1 1 calc R . .
N1 N 0.14890(8) 0.37933(14) 0.11924(7) 0.0337(3) Uani 1 1 d . . .
H1A H 0.2151(12) 0.3751(18) 0.1377(9) 0.040 Uiso 1 1 d . . .
N2 N -0.11962(9) 0.41234(18) 0.03605(8) 0.0404(3) Uani 1 1 d . . .
H2A H -0.1511(12) 0.482(2) 0.0503(10) 0.049 Uiso 1 1 d . . .
H2B H -0.1456(12) 0.349(2) 0.0057(10) 0.049 Uiso 1 1 d . . .
N3 N 0.32529(8) 0.37150(15) 0.16395(7) 0.0363(3) Uani 1 1 d . . .
N4 N 0.60431(10) 0.37437(19) 0.21235(9) 0.0480(4) Uani 1 1 d . . .
H4A H 0.6361(13) 0.430(2) 0.1867(11) 0.058 Uiso 1 1 d . . .
H4B H 0.6262(13) 0.320(2) 0.2481(11) 0.058 Uiso 1 1 d . . .
N5 N 0.66940(8) 0.11076(15) 0.09476(7) 0.0345(3) Uani 1 1 d . . .
H5A H 0.7344(12) 0.1071(19) 0.1077(9) 0.041 Uiso 1 1 d . . .
N6 N 0.39482(8) 0.13583(15) 0.04477(7) 0.0298(3) Uani 1 1 d . . .
H6A H 0.3622(11) 0.0831(19) 0.0673(9) 0.036 Uiso 1 1 d . . .
H6B H 0.3708(11) 0.1970(19) 0.0134(9) 0.036 Uiso 1 1 d . . .
N7 N 0.84930(8) 0.09179(15) 0.13530(7) 0.0348(3) Uani 1 1 d . . .
N8 N 1.11895(9) 0.06227(18) 0.22751(8) 0.0404(3) Uani 1 1 d . . .
H8A H 1.1426(12) 0.130(2) 0.2580(10) 0.048 Uiso 1 1 d . . .
H8B H 1.1523(12) -0.005(2) 0.2124(10) 0.048 Uiso 1 1 d . . .
B1 B 0.27716(11) 0.1492(2) 0.39052(9) 0.0328(4) Uani 1 1 d . . .
F1 F 0.23417(6) 0.24082(10) 0.33793(5) 0.0425(2) Uani 1 1 d . . .
F2 F 0.26286(6) 0.00438(10) 0.36903(6) 0.0497(3) Uani 1 1 d . . .
F3 F 0.36807(6) 0.17947(11) 0.40283(6) 0.0520(3) Uani 1 1 d . . .
F4 F 0.24170(8) 0.17342(13) 0.45158(5) 0.0602(3) Uani 1 1 d . . .
B2 B 0.25151(14) 0.8515(2) 0.11711(10) 0.0407(4) Uani 1 1 d D . .
F5 F 0.22123(7) 0.81355(11) 0.17889(5) 0.0483(3) Uani 1 1 d . A .
F6 F 0.3315(6) 0.8013(10) 0.1191(6) 0.060(3) Uani 0.35 1 d P A 1
F7 F 0.2597(5) 1.0107(6) 0.1213(5) 0.0330(14) Uani 0.35 1 d PD A 1
F8 F 0.1930(5) 0.8218(9) 0.0573(4) 0.081(2) Uani 0.35 1 d PD A 1
F9 F 0.2230(3) 0.7364(5) 0.0670(2) 0.0553(10) Uani 0.43 1 d PD A 2
F10 F 0.2335(3) 0.9794(5) 0.0928(2) 0.0639(14) Uani 0.43 1 d PD A 2
F11 F 0.3482(4) 0.8310(9) 0.1269(4) 0.0440(17) Uani 0.43 1 d PD A 2
F12 F 0.1629(7) 0.8756(14) 0.0672(5) 0.073(3) Uani 0.22 1 d PD A 3
F13 F 0.2987(15) 0.7573(16) 0.0942(9) 0.153(10) Uani 0.22 1 d PD A 3
F14 F 0.2744(10) 0.9975(14) 0.1227(9) 0.106(6) Uani 0.22 1 d PD A 3

loop_
_atom_site_aniso_label
_atom_site_aniso_U_11
_atom_site_aniso_U_22
_atom_site_aniso_U_33
_atom_site_aniso_U_23
_atom_site_aniso_U_13
_atom_site_aniso_U_12
C1 0.0420(8) 0.0350(8) 0.0317(8) -0.0023(6) 0.0106(6) -0.0018(7)
C2 0.0396(8) 0.0328(8) 0.0345(8) 0.0020(6) 0.0170(6) 0.0054(6)
C3 0.0320(7) 0.0349(8) 0.0282(7) 0.0092(6) 0.0121(6) 0.0028(6)
C4 0.0364(7) 0.0298(8) 0.0256(7) 0.0037(6) 0.0080(6) 0.0002(6)
C5 0.0383(8) 0.0295(8) 0.0303(7) 0.0027(6) 0.0094(6) 0.0068(6)
C6 0.0436(8) 0.0424(9) 0.0300(8) -0.0023(7) 0.0125(6) 0.0008(7)
C7 0.0438(8) 0.0399(9) 0.0242(7) -0.0012(6) 0.0026(6) 0.0074(7)
C8 0.0364(8) 0.0316(8) 0.0320(8) -0.0127(6) 0.0014(6) -0.0023(6)
C9 0.0471(9) 0.0266(8) 0.0411(9) -0.0018(7) 0.0041(7) -0.0082(7)
C10 0.0488(9) 0.0258(8) 0.0402(9) -0.0006(7) -0.0032(7) 0.0040(7)
C11 0.0328(7) 0.0486(10) 0.0280(7) -0.0030(7) 0.0073(6) -0.0101(7)
C12 0.0327(7) 0.0348(8) 0.0244(7) 0.0016(6) 0.0021(5) -0.0042(6)
C13 0.0268(6) 0.0244(7) 0.0224(6) -0.0059(5) 0.0025(5) -0.0001(5)
C14 0.0306(7) 0.0251(7) 0.0284(7) -0.0005(6) 0.0045(5) -0.0012(5)
C15 0.0344(7) 0.0291(8) 0.0322(8) -0.0031(6) -0.0017(6) 0.0055(6)
C16 0.0355(7) 0.0327(8) 0.0291(7) -0.0023(6) 0.0024(6) -0.0086(6)
C17 0.0328(7) 0.0270(7) 0.0283(7) 0.0001(6) 0.0044(6) -0.0013(6)
C18 0.0296(7) 0.0323(8) 0.0214(7) 0.0050(5) 0.0031(5) -0.0052(6)
C19 0.0369(7) 0.0319(8) 0.0218(7) -0.0010(6) 0.0062(6) -0.0063(6)
C20 0.0356(7) 0.0351(8) 0.0305(8) 0.0010(6) 0.0099(6) 0.0013(6)
N1 0.0316(6) 0.0370(7) 0.0323(7) 0.0014(5) 0.0050(5) 0.0028(5)
N2 0.0311(7) 0.0505(9) 0.0416(8) 0.0075(7) 0.0117(6) 0.0056(6)
N3 0.0347(7) 0.0364(7) 0.0367(7) -0.0067(6) 0.0032(5) 0.0050(5)
N4 0.0384(8) 0.0535(10) 0.0490(9) -0.0107(7) -0.0010(7) -0.0066(7)
N5 0.0250(6) 0.0449(8) 0.0324(7) -0.0089(6) 0.0022(5) 0.0006(5)
N6 0.0261(6) 0.0319(7) 0.0302(7) 0.0005(5) 0.0016(5) 0.0015(5)
N7 0.0292(6) 0.0411(8) 0.0333(7) 0.0005(6) 0.0031(5) -0.0028(5)
N8 0.0315(7) 0.0510(9) 0.0351(7) -0.0038(6) -0.0042(6) -0.0009(6)
B1 0.0293(8) 0.0337(9) 0.0336(9) -0.0034(7) 0.0006(7) -0.0051(7)
F1 0.0390(5) 0.0399(5) 0.0451(5) -0.0013(4) -0.0028(4) 0.0015(4)
F2 0.0461(5) 0.0309(5) 0.0675(7) -0.0056(5) -0.0028(5) -0.0064(4)
F3 0.0277(5) 0.0460(6) 0.0769(7) -0.0058(5) -0.0056(5) -0.0045(4)
F4 0.0739(7) 0.0684(8) 0.0424(6) -0.0054(5) 0.0211(5) -0.0136(6)
B2 0.0478(11) 0.0406(11) 0.0334(10) 0.0003(8) 0.0062(8) -0.0148(9)
F5 0.0570(6) 0.0474(6) 0.0443(6) 0.0049(5) 0.0197(5) -0.0084(5)
F6 0.098(7) 0.023(4) 0.073(7) 0.002(3) 0.053(6) 0.029(4)
F7 0.036(2) 0.018(2) 0.050(4) 0.002(2) 0.021(3) 0.007(2)
F8 0.091(6) 0.091(6) 0.051(3) -0.028(4) -0.015(4) -0.034(4)
F9 0.053(2) 0.064(3) 0.0476(18) -0.0176(18) 0.0056(16) -0.024(2)
F10 0.084(4) 0.043(2) 0.072(3) 0.023(2) 0.033(2) 0.025(2)
F11 0.0253(13) 0.066(5) 0.0403(19) 0.002(2) 0.0045(12) -0.0093(19)
F12 0.069(5) 0.105(9) 0.038(4) 0.000(4) -0.009(3) 0.006(5)
F13 0.30(3) 0.073(12) 0.126(16) 0.036(9) 0.142(18) 0.105(15)
F14 0.134(11) 0.126(11) 0.054(8) 0.013(7) 0.006(7) -0.075(8)

loop_
_atom_type_symbol
_atom_type_description
_atom_type_scat_dispersion_real
_atom_type_scat_dispersion_imag
_atom_type_scat_source
C C 0.0033 0.0016 'International Tables Vol C Tables 4.2.6.8 and 6.1.1.4'
H H 0.0000 0.0000 'International Tables Vol C Tables 4.2.6.8 and 6.1.1.4'
B B 0.0013 0.0007 'International Tables Vol C Tables 4.2.6.8 and 6.1.1.4'
N N 0.0061 0.0033 'International Tables Vol C Tables 4.2.6.8 and 6.1.1.4'
F F 0.0171 0.0103 'International Tables Vol C Tables 4.2.6.8 and 6.1.1.4'

loop_
_geom_angle_atom_site_label_1
_geom_angle_atom_site_label_2
_geom_angle_atom_site_label_3
_geom_angle
N1 C1 C2 121.85(15)
N1 C1 H1 119.1
C2 C1 H1 119.1
C1 C2 C3 119.69(14)
C1 C2 H2 120.2
C3 C2 H2 120.2
N2 C3 C2 121.70(14)
N2 C3 C4 120.96(15)
C2 C3 C4 117.33(13)
C5 C4 C3 119.55(14)
C5 C4 H4 120.2
C3 C4 H4 120.2
N1 C5 C4 121.96(14)
N1 C5 H5 119.0
C4 C5 H5 119.0
N3 C6 C7 123.78(15)
N3 C6 H6 118.1
C7 C6 H6 118.1
C6 C7 C8 119.52(14)
C6 C7 H7 120.2
C8 C7 H7 120.2
N4 C8 C9 121.07(16)
N4 C8 C7 122.02(16)
C9 C8 C7 116.92(14)
C10 C9 C8 119.19(15)
C10 C9 H9 120.4
C8 C9 H9 120.4
N3 C10 C9 124.38(15)
N3 C10 H10 117.8
C9 C10 H10 117.8
N5 C11 C12 121.72(14)
N5 C11 H11 119.1
C12 C11 H11 119.1
C11 C12 C13 119.71(14)
C11 C12 H12 120.1
C13 C12 H12 120.1
N6 C13 C14 121.17(13)
N6 C13 C12 121.58(13)
C14 C13 C12 117.25(12)
C15 C14 C13 119.64(13)
C15 C14 H14 120.2
C13 C14 H14 120.2
N5 C15 C14 121.74(14)
N5 C15 H15 119.1
C14 C15 H15 119.1
N7 C16 C17 124.08(14)
N7 C16 H16 118.0
C17 C16 H16 118.0
C16 C17 C18 119.19(14)
C16 C17 H17 120.4
C18 C17 H17 120.4
N8 C18 C19 121.78(14)
N8 C18 C17 121.39(14)
C19 C18 C17 116.83(12)
C20 C19 C18 119.52(13)
C20 C19 H19 120.2
C18 C19 H19 120.2
N7 C20 C19 123.87(14)
N7 C20 H20 118.1
C19 C20 H20 118.1
C5 N1 C1 119.61(13)
C5 N1 H1A 120.7(10)
C1 N1 H1A 119.6(10)
C3 N2 H2A 119.0(12)
C3 N2 H2B 121.1(13)
H2A N2 H2B 119.8(17)
C10 N3 C6 116.20(13)
C8 N4 H4A 120.2(13)
C8 N4 H4B 113.5(14)
H4A N4 H4B 126.2(19)
C11 N5 C15 119.93(13)
C11 N5 H5A 120.0(10)
C15 N5 H5A 120.1(10)
C13 N6 H6A 119.9(11)
C13 N6 H6B 119.1(11)
H6A N6 H6B 120.9(15)
C16 N7 C20 116.49(12)
C18 N8 H8A 119.2(12)
C18 N8 H8B 118.9(12)
H8A N8 H8B 121.5(17)
F3 B1 F1 109.26(13)
F3 B1 F4 110.06(13)
F1 B1 F4 108.54(14)
F3 B1 F2 109.85(13)
F1 B1 F2 109.32(13)
F4 B1 F2 109.80(14)
F13 B2 F10 127.2(9)
F10 B2 F6 118.6(5)
F13 B2 F8 83.7(10)
F10 B2 F8 78.8(4)
F6 B2 F8 115.2(6)
F13 B2 F14 123.1(12)
F6 B2 F14 97.0(8)
F8 B2 F14 112.3(8)
F13 B2 F5 115.0(8)
F10 B2 F5 117.6(3)
F6 B2 F5 109.5(6)
F8 B2 F5 114.3(4)
F14 B2 F5 106.9(7)
F13 B2 F9 51.8(10)
F10 B2 F9 114.0(3)
F6 B2 F9 85.9(4)
F14 B2 F9 143.2(7)
F5 B2 F9 106.5(2)
F13 B2 F11 48.1(12)
F10 B2 F11 108.2(4)
F8 B2 F11 125.4(5)
F14 B2 F11 83.2(7)
F5 B2 F11 109.4(4)
F9 B2 F11 99.7(4)
F13 B2 F7 131.2(10)
F6 B2 F7 106.4(5)
F8 B2 F7 106.5(5)
F5 B2 F7 103.9(3)
F9 B2 F7 141.0(4)
F11 B2 F7 92.7(4)
F13 B2 F12 111.9(10)
F10 B2 F12 61.8(6)
F6 B2 F12 142.1(6)
F14 B2 F12 95.2(8)
F5 B2 F12 100.9(5)
F9 B2 F12 63.7(4)
F11 B2 F12 148.8(5)
F7 B2 F12 87.0(6)

loop_
_geom_bond_atom_site_label_1
_geom_bond_atom_site_label_2
_geom_bond_distance
C1 N1 1.345(2)
C1 C2 1.358(2)
C1 H1 0.9500
C2 C3 1.406(2)
C2 H2 0.9500
C3 N2 1.3368(19)
C3 C4 1.411(2)
C4 C5 1.356(2)
C4 H4 0.9500
C5 N1 1.344(2)
C5 H5 0.9500
C6 N3 1.341(2)
C6 C7 1.368(2)
C6 H6 0.9500
C7 C8 1.396(2)
C7 H7 0.9500
C8 N4 1.351(2)
C8 C9 1.394(2)
C9 C10 1.366(2)
C9 H9 0.9500
C10 N3 1.337(2)
C10 H10 0.9500
C11 N5 1.339(2)
C11 C12 1.359(2)
C11 H11 0.9500
C12 C13 1.4070(19)
C12 H12 0.9500
C13 N6 1.3358(17)
C13 C14 1.4055(19)
C14 C15 1.3594(19)
C14 H14 0.9500
C15 N5 1.341(2)
C15 H15 0.9500
C16 N7 1.338(2)
C16 C17 1.369(2)
C16 H16 0.9500
C17 C18 1.4032(19)
C17 H17 0.9500
C18 N8 1.3495(18)
C18 C19 1.395(2)
C19 C20 1.370(2)
C19 H19 0.9500
C20 N7 1.3405(19)
C20 H20 0.9500
N1 H1A 1.002(17)
N2 H2A 0.87(2)
N2 H2B 0.865(19)
N4 H4A 0.90(2)
N4 H4B 0.87(2)
N5 H5A 0.971(17)
N6 H6A 0.858(17)
N6 H6B 0.855(17)
N8 H8A 0.882(19)
N8 H8B 0.88(2)
B1 F3 1.3802(18)
B1 F1 1.382(2)
B1 F4 1.389(2)
B1 F2 1.391(2)
B2 F13 1.245(12)
B2 F10 1.270(5)
B2 F6 1.287(9)
B2 F8 1.347(6)
B2 F14 1.377(13)
B2 F5 1.387(2)
B2 F9 1.438(4)
B2 F11 1.452(6)
B2 F7 1.461(6)
B2 F12 1.520(10)

loop_
_geom_hbond_atom_site_label_D
_geom_hbond_atom_site_label_H
_geom_hbond_atom_site_label_A
_geom_hbond_distance_DH
_geom_hbond_distance_HA
_geom_hbond_distance_DA
_geom_hbond_angle_DHA
_geom_hbond_site_symmetry_A
N1 H1A N3 1.002(17) 1.652(17) 2.6535(18) 177.0(15) .
N2 H2A F4 0.87(2) 2.21(2) 3.0493(19) 161.0(17) 2
N2 H2A F2 0.87(2) 2.490(19) 3.1759(18) 136.2(16) 2
N2 H2B F9 0.865(19) 1.83(2) 2.668(4) 162.1(18) 3_565
N2 H2B F8 0.865(19) 2.03(2) 2.884(6) 171.3(18) 3_565
N2 H2B F12 0.865(19) 2.47(2) 3.288(12) 158.1(17) 3_565
N4 H4A F2 0.90(2) 2.12(2) 2.996(2) 162.6(18) 2_655
N4 H4B F11 0.87(2) 2.36(2) 3.067(8) 138.7(18) 2_645
N4 H4B F5 0.87(2) 2.48(2) 3.1116(19) 130.4(17) 2_645
N4 H4B F6 0.87(2) 2.52(2) 3.277(12) 146.5(18) 2_645
N5 H5A N7 0.971(17) 1.729(17) 2.6982(17) 176.0(16) .
N6 H6A F14 0.858(17) 2.00(2) 2.845(14) 168.7(16) 1_545
N6 H6A F7 0.858(17) 2.115(19) 2.946(6) 163.1(16) 1_545
N6 H6A F10 0.858(17) 2.292(18) 3.101(5) 157.4(15) 1_545
N6 H6A F11 0.858(17) 2.60(2) 3.335(9) 144.9(14) 1_545
N6 H6B F3 0.855(17) 2.396(18) 3.1686(18) 150.6(14) 4_565
N6 H6B F4 0.855(17) 2.408(17) 3.1834(17) 151.1(14) 4_565
N8 H8A F1 0.882(19) 2.13(2) 2.9809(17) 161.0(17) 1_655
N8 H8B F5 0.88(2) 2.11(2) 2.987(2) 173.1(18) 1_645
N8 H8B F7 0.88(2) 2.59(2) 3.228(6) 130.3(16) 1_645

loop_
_geom_torsion_atom_site_label_1
_geom_torsion_atom_site_label_2
_geom_torsion_atom_site_label_3
_geom_torsion_atom_site_label_4
_geom_torsion
N1 C1 C2 C3 -0.8(2)
C1 C2 C3 N2 -178.84(14)
C1 C2 C3 C4 0.9(2)
N2 C3 C4 C5 179.31(14)
C2 C3 C4 C5 -0.4(2)
C3 C4 C5 N1 -0.1(2)
N3 C6 C7 C8 -1.0(2)
C6 C7 C8 N4 -178.86(15)
C6 C7 C8 C9 0.8(2)
N4 C8 C9 C10 179.55(15)
C7 C8 C9 C10 -0.1(2)
C8 C9 C10 N3 -0.5(2)
N5 C11 C12 C13 0.0(2)
C11 C12 C13 N6 -179.48(14)
C11 C12 C13 C14 -0.1(2)
N6 C13 C14 C15 179.37(13)
C12 C13 C14 C15 0.0(2)
C13 C14 C15 N5 0.2(2)
N7 C16 C17 C18 1.0(2)
C16 C17 C18 N8 178.65(14)
C16 C17 C18 C19 -1.3(2)
N8 C18 C19 C20 -179.24(14)
C17 C18 C19 C20 0.8(2)
C18 C19 C20 N7 0.2(2)
C4 C5 N1 C1 0.3(2)
C2 C1 N1 C5 0.2(2)
C9 C10 N3 C6 0.3(2)
C7 C6 N3 C10 0.4(2)
C12 C11 N5 C15 0.2(2)
C14 C15 N5 C11 -0.3(2)
C17 C16 N7 C20 0.0(2)
C19 C20 N7 C16 -0.6(2)
